data_9017356
loop_
_publ_author_name
'Effenberger, H.'
'Mereiter, K.'
'Zemann, J.'

_publ_section_title
;
 Crystal structure refinements of magnesite, calcite, rhodochrosite, siderite,
 smithsonite, and dolomite, with discussion of some aspects of the
 stereochemistry of calcite type carbonates
;
_journal_name_full 'Zeitschrift fur Kristallographie'
_journal_page_first 233
_journal_page_last 243
_journal_volume 156
_journal_year 1981
_chemical_compound_source 'Pberdorf, Styria, Austria'
_chemical_formula_sum 'C2 Ca Fe0.05 Mg0.94 Mn0.01 O6'
_chemical_name_mineral Dolomite
_space_group_IT_number 148
_space_group_name_Hall '-R 3'
_space_group_name_H-M_alt 'R -3 :H'
_symmetry_space_group_name_H-M 'R -3 :H'
_cell_angle_alpha 90
_cell_angle_beta 90
_cell_angle_gamma 120
_cell_length_a 4.812
_cell_length_b 4.812
_cell_length_c 16.020
_cell_formula_units_Z 3
_cell_volume 321.251
_database_code_amcsd 0020832
_exptl_crystal_density_diffrn 2.889
_cod_data_source_file inputs/fixed/downloads/12/12907.cif
_cod_data_source_block 12907
_cod_original_sg_symbol_H-M 'R -3'
_cod_original_formula_sum 'Ca (Mg.94 Fe.05 Mn.01) C2 O6'
_cod_database_code 9017356

loop_
_space_group_symop_operation_xyz
x,y,z
2/3+x,1/3+y,1/3+z
1/3+x,2/3+y,2/3+z
y,-x+y,-z
2/3+y,1/3-x+y,1/3-z
1/3+y,2/3-x+y,2/3-z
-x+y,-x,z
2/3-x+y,1/3-x,1/3+z
1/3-x+y,2/3-x,2/3+z
-x,-y,-z
2/3-x,1/3-y,1/3-z
1/3-x,2/3-y,2/3-z
-y,x-y,z
2/3-y,1/3+x-y,1/3+z
1/3-y,2/3+x-y,2/3+z
x-y,x,-z
2/3+x-y,1/3+x,1/3-z
1/3+x-y,2/3+x,2/3-z

loop_
_atom_site_aniso_label
_atom_site_aniso_U_11
_atom_site_aniso_U_22
_atom_site_aniso_U_33
_atom_site_aniso_U_12
_atom_site_aniso_U_13
_atom_site_aniso_U_23
Ca 0.00846 0.00846 0.00804 0.00423 0.00000 0.00000
Mg 0.00414 0.00414 0.00582 0.00207 0.00000 0.00000
Fe 0.00414 0.00414 0.00582 0.00207 0.00000 0.00000
Mn 0.00414 0.00414 0.00582 0.00207 0.00000 0.00000
C 0.00655 0.00655 0.00763 0.00328 0.00000 0.00000
O 0.00782 0.01130 0.01359 0.00634 -0.00208 -0.00324

loop_
_atom_site_label
_atom_site_fract_x
_atom_site_fract_y
_atom_site_fract_z
_atom_site_occupancy
Ca 0.00000 0.00000 0.00000 1.00000
Mg 0.00000 0.00000 0.50000 0.94000
Fe 0.00000 0.00000 0.50000 0.05000
Mn 0.00000 0.00000 0.50000 0.01000
C 0.00000 0.00000 0.24287 1.00000
O 0.24802 -0.03471 0.24401 1.00000

loop_
_cod_related_entry_id
_cod_related_entry_database
_cod_related_entry_code
1 AMCSD 0020832
